data_4510429
loop_
_publ_author_name
'Adalder, Tapas Kumar'
'Dastidar, Parthasarathi'

_publ_section_title
;
 Crystal Engineering Approach toward Selective Formation of an Asymmetric
 Supramolecular Synthon in Primary Ammonium Monocarboxylate (PAM) Salts
 and Their Gelation Studies
;
_journal_issue 5
_journal_name_full 'Crystal Growth &amp; Design'
_journal_page_first 2254
_journal_paper_doi 10.1021/cg401863s
_journal_volume 14
_journal_year 2014
_chemical_absolute_configuration R
_chemical_formula_moiety 'C8 H6 F O2, C8 H12 N'
_chemical_formula_sum 'C16 H18 F N O2'
_chemical_formula_weight 275.31
_chemical_name_systematic
; 
 ? 
;
_space_group_IT_number 19
_symmetry_cell_setting orthorhombic
_symmetry_space_group_name_Hall 'P 2ac 2ab'
_symmetry_space_group_name_H-M 'P 21 21 21'
_atom_sites_solution_hydrogens geom
_atom_sites_solution_primary direct
_atom_sites_solution_secondary difmap
_audit_creation_method SHELXL-97
_cell_angle_alpha 90.00
_cell_angle_beta 90.00
_cell_angle_gamma 90.00
_cell_formula_units_Z 4
_cell_length_a 6.4720(5)
_cell_length_b 12.2437(8)
_cell_length_c 19.4058(14)
_cell_measurement_temperature 296(2)
_cell_volume 1537.74(19)
_computing_cell_refinement 'BRUKER APEX II'
_computing_data_collection 'BRUKER APEX II'
_computing_data_reduction 'BRUKER APEX II'
_computing_molecular_graphics 'MERCURY 3.1, PLATON'
_computing_publication_material 'MERCURY 3.1, PLATON'
_computing_structure_refinement 'SHELXL-97 (Sheldrick, 1997)'
_computing_structure_solution 'SHELXS-97 (Sheldrick, 1990)'
_diffrn_ambient_temperature 296(2)
_diffrn_measured_fraction_theta_full 1.000
_diffrn_measured_fraction_theta_max 1.000
_diffrn_measurement_device_type 'BRUKER CCD AREA DETECTOR'
_diffrn_measurement_method 'PHI-OMEGA SCAN'
_diffrn_radiation_monochromator graphite
_diffrn_radiation_source 'fine-focus sealed tube'
_diffrn_radiation_type MoK\a
_diffrn_radiation_wavelength 0.71073
_diffrn_reflns_av_R_equivalents 0.0434
_diffrn_reflns_av_sigmaI/netI 0.0279
_diffrn_reflns_limit_h_max 7
_diffrn_reflns_limit_h_min -7
_diffrn_reflns_limit_k_max 15
_diffrn_reflns_limit_k_min -14
_diffrn_reflns_limit_l_max 23
_diffrn_reflns_limit_l_min -23
_diffrn_reflns_number 19847
_diffrn_reflns_theta_full 26.00
_diffrn_reflns_theta_max 26.00
_diffrn_reflns_theta_min 1.97
_exptl_absorpt_coefficient_mu 0.086
_exptl_absorpt_correction_T_max 0.9940
_exptl_absorpt_correction_T_min 0.9265
_exptl_absorpt_correction_type multi-scan
_exptl_absorpt_process_details SADABS
_exptl_crystal_colour COLOURLESS
_exptl_crystal_density_diffrn 1.189
_exptl_crystal_density_method 'not measured'
_exptl_crystal_description NIDDLE
_exptl_crystal_F_000 584
_exptl_crystal_size_max 0.52
_exptl_crystal_size_mid 0.09
_exptl_crystal_size_min 0.07
_refine_diff_density_max 0.125
_refine_diff_density_min -0.206
_refine_diff_density_rms 0.045
_refine_ls_abs_structure_details 'Flack H D (1983), Acta Cryst. A39, 876-881'
_refine_ls_extinction_method none
_refine_ls_goodness_of_fit_ref 1.091
_refine_ls_hydrogen_treatment constr
_refine_ls_matrix_type full
_refine_ls_number_parameters 183
_refine_ls_number_reflns 3008
_refine_ls_number_restraints 0
_refine_ls_restrained_S_all 1.091
_refine_ls_R_factor_all 0.0847
_refine_ls_R_factor_gt 0.0473
_refine_ls_shift/su_max 0.000
_refine_ls_shift/su_mean 0.000
_refine_ls_structure_factor_coef Fsqd
_refine_ls_weighting_details 'calc w=1/[\s^2^(Fo^2^)+(0.0997P)^2^+0.0092P] where P=(Fo^2^+2Fc^2^)/3'
_refine_ls_weighting_scheme calc
_refine_ls_wR_factor_gt 0.1368
_refine_ls_wR_factor_ref 0.1755
_reflns_number_gt 1955
_reflns_number_total 3008
_reflns_threshold_expression >2sigma(I)
_cod_data_source_file cg401863s_si_002.cif
_cod_data_source_block (R)-PEA.3FPA
_cod_depositor_comments
;
The following automatic conversions were performed:

'_symmetry_cell_setting' value 'ORTHORHOMBIC' changed to
'orthorhombic' according to
/usr/data/users/saulius/crontab/automatic-downloads/rss-feeds/ACS/lib/dictionaries/cif_core.dic
dictionary named 'cif_core.dic' version 2.4.2 from
2011-04-26.

'_exptl_absorpt_correction_type' value 'MULTI-SCAN'
changed to 'multi-scan' according to
/usr/data/users/saulius/crontab/automatic-downloads/rss-feeds/ACS/lib/dictionaries/cif_core.dic
dictionary named 'cif_core.dic' version 2.4.2 from 2011-04-26.

Automatic conversion script
Id: cif_fix_values 2281 2013-09-26 08:29:07Z andrius 

 Adding full bibliography for 4510410--4510441.cif.
;
_cod_database_code 4510429

loop_
_symmetry_equiv_pos_as_xyz
'x, y, z'
'-x+1/2, -y, z+1/2'
'-x, y+1/2, -z+1/2'
'x+1/2, -y+1/2, -z'

loop_
_atom_site_label
_atom_site_type_symbol
_atom_site_fract_x
_atom_site_fract_y
_atom_site_fract_z
_atom_site_U_iso_or_equiv
_atom_site_adp_type
_atom_site_occupancy
_atom_site_symmetry_multiplicity
_atom_site_calc_flag
_atom_site_refinement_flags
O1 O 0.3561(3) 0.32262(18) 0.88278(9) 0.0759(6) Uani 1 1 d .
C2 C 0.1682(4) 0.3402(2) 0.88035(14) 0.0586(6) Uani 1 1 d .
O3 O 0.0476(3) 0.31380(18) 0.92699(12) 0.0863(7) Uani 1 1 d .
C4 C 0.0782(5) 0.3935(4) 0.81680(18) 0.1006(13) Uani 1 1 d .
H4A H 0.0194 0.3363 0.7883 0.121 Uiso 1 1 calc R
H4B H -0.0350 0.4400 0.8314 0.121 Uiso 1 1 calc R
C5 C 0.2179(5) 0.4600(3) 0.77281(14) 0.0731(8) Uani 1 1 d .
C6 C 0.3938(6) 0.4167(3) 0.74432(15) 0.0812(10) Uani 1 1 d .
H6 H 0.4266 0.3437 0.7516 0.097 Uiso 1 1 calc R
C7 C 0.5202(6) 0.4806(3) 0.70540(19) 0.0934(11) Uani 1 1 d .
F8 F 0.6954(5) 0.4331(3) 0.67842(15) 0.1658(14) Uani 1 1 d .
C9 C 0.4818(8) 0.5864(3) 0.69158(18) 0.0980(13) Uani 1 1 d .
H9 H 0.5710 0.6274 0.6644 0.118 Uiso 1 1 calc R
C10 C 0.3116(7) 0.6299(3) 0.7182(2) 0.0986(12) Uani 1 1 d .
H10 H 0.2813 0.7027 0.7090 0.118 Uiso 1 1 calc R
C11 C 0.1788(6) 0.5704(3) 0.75901(19) 0.0970(11) Uani 1 1 d .
H11 H 0.0623 0.6037 0.7776 0.116 Uiso 1 1 calc R
C12 C 0.4527(7) 0.4650(3) 1.0520(2) 0.1037(12) Uani 1 1 d .
H12A H 0.3485 0.4714 1.0170 0.156 Uiso 1 1 calc R
H12B H 0.4532 0.5298 1.0799 0.156 Uiso 1 1 calc R
H12C H 0.4236 0.4027 1.0804 0.156 Uiso 1 1 calc R
C13 C 0.6589(5) 0.4512(2) 1.01891(13) 0.0691(8) Uani 1 1 d .
H13 H 0.7615 0.4447 1.0558 0.083 Uiso 1 1 calc R
N14 N 0.6607(3) 0.34572(16) 0.97899(10) 0.0564(5) Uani 1 1 d .
H14A H 0.7803 0.3392 0.9567 0.085 Uiso 1 1 calc R
H14B H 0.5573 0.3457 0.9487 0.085 Uiso 1 1 calc R
H14C H 0.6456 0.2899 1.0079 0.085 Uiso 1 1 calc R
C15 C 0.7238(5) 0.5451(2) 0.97341(13) 0.0639(7) Uani 1 1 d .
C16 C 0.9002(6) 0.6033(3) 0.98798(19) 0.0825(9) Uani 1 1 d .
H16 H 0.9829 0.5833 1.0251 0.099 Uiso 1 1 calc R
C17 C 0.9550(7) 0.6917(3) 0.9475(2) 0.1006(12) Uani 1 1 d .
H17 H 1.0737 0.7311 0.9581 0.121 Uiso 1 1 calc R
C18 C 0.8373(9) 0.7221(3) 0.8924(2) 0.1104(15) Uani 1 1 d .
H18 H 0.8762 0.7810 0.8651 0.133 Uiso 1 1 calc R
C19 C 0.6635(8) 0.6653(3) 0.87804(19) 0.1148(15) Uani 1 1 d .
H19 H 0.5819 0.6859 0.8408 0.138 Uiso 1 1 calc R
C20 C 0.6058(6) 0.5774(3) 0.91784(16) 0.0904(11) Uani 1 1 d .
H20 H 0.4856 0.5393 0.9071 0.109 Uiso 1 1 calc R

loop_
_atom_site_aniso_label
_atom_site_aniso_U_11
_atom_site_aniso_U_22
_atom_site_aniso_U_33
_atom_site_aniso_U_23
_atom_site_aniso_U_13
_atom_site_aniso_U_12
O1 0.0586(12) 0.1052(15) 0.0638(11) 0.0052(11) -0.0072(9) 0.0046(12)
C2 0.0537(15) 0.0577(15) 0.0644(15) 0.0092(12) -0.0037(13) -0.0059(13)
O3 0.0633(11) 0.0946(16) 0.1010(15) 0.0470(13) 0.0178(12) 0.0124(12)
C4 0.062(2) 0.143(3) 0.096(2) 0.051(2) -0.0196(18) -0.018(2)
C5 0.079(2) 0.083(2) 0.0575(15) 0.0139(15) -0.0132(15) -0.0077(18)
C6 0.113(3) 0.0695(18) 0.0615(16) 0.0059(14) 0.0068(19) -0.0062(19)
C7 0.107(3) 0.107(3) 0.0661(18) -0.0004(19) 0.019(2) -0.007(2)
F8 0.173(3) 0.191(3) 0.134(2) 0.0250(19) 0.076(2) 0.030(2)
C9 0.136(4) 0.086(3) 0.071(2) 0.0150(18) -0.007(2) -0.030(3)
C10 0.135(4) 0.069(2) 0.091(2) 0.0197(19) -0.007(3) 0.000(2)
C11 0.100(3) 0.102(3) 0.088(2) 0.018(2) -0.005(2) 0.024(2)
C12 0.128(3) 0.085(2) 0.099(2) -0.0043(19) 0.042(2) 0.007(2)
C13 0.0814(19) 0.0676(17) 0.0583(14) 0.0058(13) -0.0119(14) -0.0071(15)
N14 0.0515(11) 0.0522(11) 0.0655(12) 0.0146(9) -0.0036(10) 0.0025(10)
C15 0.0735(18) 0.0547(15) 0.0633(15) -0.0017(12) -0.0127(14) -0.0054(14)
C16 0.083(2) 0.0700(19) 0.095(2) -0.0010(17) -0.0168(18) -0.0101(17)
C17 0.100(3) 0.074(2) 0.128(3) -0.004(2) 0.002(2) -0.032(2)
C18 0.181(4) 0.062(2) 0.088(2) 0.0055(18) -0.004(3) -0.028(3)
C19 0.186(4) 0.072(2) 0.087(2) 0.0182(19) -0.046(3) -0.026(3)
C20 0.118(3) 0.0673(18) 0.086(2) 0.0151(17) -0.041(2) -0.0260(19)

loop_
_atom_type_symbol
_atom_type_description
_atom_type_scat_dispersion_real
_atom_type_scat_dispersion_imag
_atom_type_scat_source
C C 0.0033 0.0016 'International Tables Vol C Tables 4.2.6.8 and 6.1.1.4'
H H 0.0000 0.0000 'International Tables Vol C Tables 4.2.6.8 and 6.1.1.4'
N N 0.0061 0.0033 'International Tables Vol C Tables 4.2.6.8 and 6.1.1.4'
O O 0.0106 0.0060 'International Tables Vol C Tables 4.2.6.8 and 6.1.1.4'
F F 0.0171 0.0103 'International Tables Vol C Tables 4.2.6.8 and 6.1.1.4'

loop_
_geom_angle_atom_site_label_1
_geom_angle_atom_site_label_2
_geom_angle_atom_site_label_3
_geom_angle
_geom_angle_site_symmetry_1
O1 O1 C2 0(10) 1
O1 C2 O1 0.0(3) 1
O1 C2 O3 123.2(3) 1
O1 C2 O3 123.2(3) .
O1 C2 C4 119.1(3) 1
O1 C2 C4 119.1(3) .
O3 C2 C4 117.8(3) .
C5 C4 C2 118.0(3) .
C5 C4 H4A 107.8 .
C2 C4 H4A 107.8 .
C5 C4 H4B 107.8 .
C2 C4 H4B 107.8 .
H4A C4 H4B 107.1 .
C6 C5 C11 116.4(3) .
C6 C5 C4 121.7(3) .
C11 C5 C4 121.9(3) .
C7 C6 C5 120.0(3) .
C7 C6 H6 120.0 .
C5 C6 H6 120.0 .
C9 C7 C6 123.6(4) .
C9 C7 F8 118.9(4) .
C6 C7 F8 117.6(4) .
C10 C9 C7 117.5(4) .
C10 C9 H9 121.2 .
C7 C9 H9 121.2 .
C9 C10 C11 121.9(4) .
C9 C10 H10 119.0 .
C11 C10 H10 119.0 .
C10 C11 C5 120.5(4) .
C10 C11 H11 119.7 .
C5 C11 H11 119.7 .
C13 C12 H12A 109.5 .
C13 C12 H12B 109.5 .
H12A C12 H12B 109.5 .
C13 C12 H12C 109.5 .
H12A C12 H12C 109.5 .
H12B C12 H12C 109.5 .
C12 C13 N14 109.0(3) .
C12 C13 C15 114.5(3) .
N14 C13 C15 110.5(2) .
C12 C13 H13 107.5 .
N14 C13 H13 107.5 .
C15 C13 H13 107.5 .
C13 N14 H14A 109.5 .
C13 N14 H14B 109.5 .
H14A N14 H14B 109.5 .
C13 N14 H14C 109.5 .
H14A N14 H14C 109.5 .
H14B N14 H14C 109.5 .
C16 C15 C20 118.1(3) .
C16 C15 C13 120.4(3) .
C20 C15 C13 121.5(3) .
C15 C16 C17 120.1(3) .
C15 C16 H16 119.9 .
C17 C16 H16 119.9 .
C18 C17 C16 121.0(4) .
C18 C17 H17 119.5 .
C16 C17 H17 119.5 .
C19 C18 C17 119.1(3) .
C19 C18 H18 120.5 .
C17 C18 H18 120.5 .
C18 C19 C20 120.8(3) .
C18 C19 H19 119.6 .
C20 C19 H19 119.6 .
C19 C20 C15 120.8(3) .
C19 C20 H20 119.6 .
C15 C20 H20 119.6 .

loop_
_geom_bond_atom_site_label_1
_geom_bond_atom_site_label_2
_geom_bond_distance
_geom_bond_site_symmetry_2
O1 O1 0.000(6) 1
O1 C2 1.236(3) .
C2 O1 1.236(3) 1
C2 O3 1.238(3) .
C2 C4 1.512(4) .
C4 C5 1.487(4) .
C4 H4A 0.9700 .
C4 H4B 0.9700 .
C5 C6 1.371(5) .
C5 C11 1.401(5) .
C6 C7 1.361(5) .
C6 H6 0.9300 .
C7 C9 1.345(6) .
C7 F8 1.378(5) .
C9 C10 1.328(6) .
C9 H9 0.9300 .
C10 C11 1.377(5) .
C10 H10 0.9300 .
C11 H11 0.9300 .
C12 C13 1.490(5) .
C12 H12A 0.9600 .
C12 H12B 0.9600 .
C12 H12C 0.9600 .
C13 N14 1.506(4) .
C13 C15 1.509(4) .
C13 H13 0.9800 .
N14 H14A 0.8900 .
N14 H14B 0.8900 .
N14 H14C 0.8900 .
C15 C16 1.376(4) .
C15 C20 1.380(4) .
C16 C17 1.383(5) .
C16 H16 0.9300 .
C17 C18 1.365(6) .
C17 H17 0.9300 .
C18 C19 1.351(6) .
C18 H18 0.9300 .
C19 C20 1.376(5) .
C19 H19 0.9300 .
C20 H20 0.9300 .

loop_
_geom_hbond_atom_site_label_D
_geom_hbond_atom_site_label_H
_geom_hbond_atom_site_label_A
_geom_hbond_distance_DH
_geom_hbond_distance_HA
_geom_hbond_distance_DA
_geom_hbond_angle_DHA
_geom_hbond_site_symmetry_A
N14 H14C O3 0.89 1.90 2.771(3) 165.8 4_557
N14 H14B O1 0.89 1.85 2.730(3) 170.6 1
N14 H14A O3 0.89 1.85 2.728(3) 168.4 1_655
